data_4104099
loop_
_publ_author_name
'Yuta Kishimoto'
'Jiro Abe'

_publ_section_title
;
 A Fast Photochromic Molecule That Colors Only under UV Light
;
_journal_name_full 'Journal of the American Chemical Society'
_journal_page_first 4227
_journal_page_last 4229
_journal_paper_doi 10.1021/ja810032t
_journal_volume 131
_journal_year 2009
_chemical_formula_sum 'C48 H37 N5'
_chemical_formula_weight 683.83
_chemical_name_systematic
;
 ?
;
_space_group_IT_number 14
_symmetry_cell_setting monoclinic
_symmetry_space_group_name_Hall '-P 2ybc'
_symmetry_space_group_name_H-M 'P 1 21/c 1'
_atom_sites_solution_hydrogens geom
_atom_sites_solution_primary direct
_atom_sites_solution_secondary difmap
_audit_creation_method SHELXL-97
_cell_angle_alpha 90.00
_cell_angle_beta 113.326(3)
_cell_angle_gamma 90.00
_cell_formula_units_Z 4
_cell_length_a 15.619(4)
_cell_length_b 13.467(3)
_cell_length_c 18.643(5)
_cell_measurement_reflns_used 6845
_cell_measurement_temperature 90
_cell_measurement_theta_max 27.87
_cell_measurement_theta_min 2.38
_cell_volume 3600.9(16)
_computing_cell_refinement 'Bruker SMART'
_computing_data_collection 'Bruker SMART'
_computing_data_reduction 'Bruker SAINT'
_computing_molecular_graphics 'Bruker SHELXTL'
_computing_publication_material 'Bruker SHELXTL'
_computing_structure_refinement 'SHELXL-97 (Sheldrick, 1997)'
_computing_structure_solution 'SHELXS-97 (Sheldrick, 1990)'
_diffrn_ambient_temperature 90
_diffrn_detector_area_resol_mean 8.333
_diffrn_measured_fraction_theta_full 0.943
_diffrn_measured_fraction_theta_max 0.943
_diffrn_measurement_device_type 'CCD area detector'
_diffrn_measurement_method 'phi and omega scans'
_diffrn_radiation_monochromator graphite
_diffrn_radiation_source 'fine-focus sealed tube'
_diffrn_radiation_type MoK\a
_diffrn_radiation_wavelength 0.71073
_diffrn_reflns_av_R_equivalents 0.0274
_diffrn_reflns_av_sigmaI/netI 0.0348
_diffrn_reflns_limit_h_max 20
_diffrn_reflns_limit_h_min -20
_diffrn_reflns_limit_k_max 15
_diffrn_reflns_limit_k_min -17
_diffrn_reflns_limit_l_max 24
_diffrn_reflns_limit_l_min -13
_diffrn_reflns_number 20029
_diffrn_reflns_theta_full 27.92
_diffrn_reflns_theta_max 27.92
_diffrn_reflns_theta_min 1.42
_exptl_absorpt_coefficient_mu 0.070
_exptl_absorpt_correction_T_max 0.9855
_exptl_absorpt_correction_T_min 0.9794
_exptl_absorpt_correction_type empirical
_exptl_absorpt_process_details 'SADABS Sheldrick 1996'
_exptl_crystal_colour colorless
_exptl_crystal_density_diffrn 1.261
_exptl_crystal_density_method 'not measured'
_exptl_crystal_description block
_exptl_crystal_F_000 1440
_exptl_crystal_size_max 0.30
_exptl_crystal_size_mid 0.23
_exptl_crystal_size_min 0.21
_refine_diff_density_max 0.369
_refine_diff_density_min -0.276
_refine_diff_density_rms 0.041
_refine_ls_extinction_method none
_refine_ls_goodness_of_fit_ref 0.999
_refine_ls_hydrogen_treatment mixed
_refine_ls_matrix_type full
_refine_ls_number_parameters 626
_refine_ls_number_reflns 8138
_refine_ls_number_restraints 0
_refine_ls_restrained_S_all 0.999
_refine_ls_R_factor_all 0.0562
_refine_ls_R_factor_gt 0.0414
_refine_ls_shift/su_max 0.056
_refine_ls_shift/su_mean 0.002
_refine_ls_structure_factor_coef Fsqd
_refine_ls_weighting_details 'calc w=1/[\s^2^(Fo^2^)+(0.0413P)^2^+1.5099P] where P=(Fo^2^+2Fc^2^)/3'
_refine_ls_weighting_scheme calc
_refine_ls_wR_factor_gt 0.0936
_refine_ls_wR_factor_ref 0.1014
_reflns_number_gt 6433
_reflns_number_total 8138
_reflns_threshold_expression >2sigma(I)
_cod_data_source_file ja810032t_si_002.cif
_cod_data_source_block p21c
_cod_original_cell_volume 3601.0(15)
_cod_database_code 4104099

loop_
_symmetry_equiv_pos_as_xyz
'x, y, z'
'-x, y+1/2, -z+1/2'
'-x, -y, -z'
'x, -y-1/2, z-1/2'

loop_
_atom_site_label
_atom_site_type_symbol
_atom_site_fract_x
_atom_site_fract_y
_atom_site_fract_z
_atom_site_U_iso_or_equiv
_atom_site_adp_type
_atom_site_occupancy
_atom_site_symmetry_multiplicity
_atom_site_calc_flag
C1 C 0.28663(8) 0.67896(10) 0.07400(7) 0.0190(3) Uani 1 1 d
C2 C 0.42233(9) 0.96957(9) 0.11223(7) 0.0178(3) Uani 1 1 d
C3 C 0.28509(8) 0.77883(9) 0.05140(7) 0.0172(3) Uani 1 1 d
C4 C 0.10394(8) 0.78206(10) 0.05133(7) 0.0195(3) Uani 1 1 d
C5 C 0.38523(9) 1.07994(10) 0.24699(8) 0.0215(3) Uani 1 1 d
C6 C 0.33957(8) 0.99619(9) 0.25792(7) 0.0178(3) Uani 1 1 d
C7 C 0.14701(8) 0.86236(10) 0.10869(7) 0.0191(3) Uani 1 1 d
C8 C 0.16303(9) 0.97265(10) 0.19726(7) 0.0191(3) Uani 1 1 d
C9 C 0.37238(9) 0.95010(10) 0.33078(8) 0.0217(3) Uani 1 1 d
C10 C 0.11429(9) 0.68324(10) 0.07721(8) 0.0213(3) Uani 1 1 d
C11 C 0.46718(9) 1.05564(9) 0.09178(7) 0.0187(3) Uani 1 1 d
C12 C 0.31434(8) 0.86323(9) 0.11198(7) 0.0167(2) Uani 1 1 d
C13 C 0.24634(9) 0.80370(10) -0.02785(8) 0.0204(3) Uani 1 1 d
C14 C 0.05996(9) 0.80421(10) -0.02800(8) 0.0223(3) Uani 1 1 d
C15 C 0.46515(8) 0.89265(9) 0.17582(7) 0.0171(3) Uani 1 1 d
C16 C 0.54762(10) 1.21964(10) 0.05104(8) 0.0253(3) Uani 1 1 d
C17 C 0.26493(9) 0.60741(10) 0.01498(8) 0.0221(3) Uani 1 1 d
C18 C 0.13355(9) 1.03353(10) 0.24946(8) 0.0209(3) Uani 1 1 d
C19 C 0.02705(9) 0.63264(11) -0.05667(8) 0.0243(3) Uani 1 1 d
C20 C 0.20676(9) 0.73169(10) -0.08561(7) 0.0218(3) Uani 1 1 d
C21 C 0.28819(9) 0.64587(11) 0.15229(8) 0.0235(3) Uani 1 1 d
C22 C 0.03105(9) 0.72827(11) -0.08353(8) 0.0235(3) Uani 1 1 d
C23 C 0.54636(9) 1.10076(10) 0.14692(8) 0.0237(3) Uani 1 1 d
C24 C 0.42731(9) 1.09515(10) 0.01631(8) 0.0231(3) Uani 1 1 d
C25 C 0.63953(9) 0.89317(10) 0.21171(8) 0.0236(3) Uani 1 1 d
C26 C 0.46301(10) 1.11683(11) 0.30858(9) 0.0257(3) Uani 1 1 d
C27 C 0.25039(9) 0.95887(9) 0.19832(7) 0.0175(3) Uani 1 1 d
C28 C 0.57887(10) 0.84586(11) 0.30733(8) 0.0248(3) Uani 1 1 d
C29 C 0.56311(8) 0.87917(10) 0.23205(7) 0.0191(3) Uani 1 1 d
C30 C 0.04895(9) 1.01119(11) 0.25502(8) 0.0239(3) Uani 1 1 d
C31 C 0.06706(10) 0.61055(11) 0.02240(8) 0.0255(3) Uani 1 1 d
C32 C 0.44950(10) 0.98747(12) 0.39233(8) 0.0282(3) Uani 1 1 d
C33 C 0.22551(9) 0.63259(11) -0.06350(8) 0.0226(3) Uani 1 1 d
C34 C 0.49429(10) 1.07096(12) 0.38106(9) 0.0288(3) Uani 1 1 d
C35 C 0.46726(10) 1.17705(11) -0.00355(8) 0.0259(3) Uani 1 1 d
C36 C 0.58656(10) 1.18190(11) 0.12616(9) 0.0273(3) Uani 1 1 d
C37 C 0.01964(11) 1.06472(12) 0.30487(9) 0.0295(3) Uani 1 1 d
C38 C 0.02879(10) 0.74627(12) -0.16429(8) 0.0273(3) Uani 1 1 d
C39 C 0.18829(10) 0.65510(12) 0.15537(8) 0.0263(3) Uani 1 1 d
C40 C 0.13065(10) 0.75944(12) -0.16348(8) 0.0285(3) Uani 1 1 d
C41 C 0.74421(10) 0.84163(12) 0.34018(9) 0.0340(4) Uani 1 1 d
C42 C 0.72932(10) 0.87325(12) 0.26556(9) 0.0305(3) Uani 1 1 d
C43 C 0.18694(10) 1.11175(11) 0.29450(9) 0.0286(3) Uani 1 1 d
C44 C 0.07387(12) 1.14072(13) 0.35042(9) 0.0350(4) Uani 1 1 d
C45 C 0.15727(11) 1.16411(13) 0.34483(9) 0.0357(4) Uani 1 1 d
C46 C 0.66899(10) 0.82808(12) 0.36116(9) 0.0325(3) Uani 1 1 d
C1A C 0.16408(11) 0.42330(13) 0.42503(12) 0.0411(4) Uani 1 1 d
C2A C 0.13801(15) 0.39675(17) 0.48878(14) 0.0505(5) Uani 1 1 d
H1 H 0.5281(11) 0.8336(12) 0.3221(9) 0.029(4) Uiso 1 1 d
H2 H 0.6308(10) 0.9159(11) 0.1594(9) 0.025(4) Uiso 1 1 d
H3 H 0.7796(12) 0.8818(13) 0.2494(10) 0.038(5) Uiso 1 1 d
H4 H 0.8065(13) 0.8270(13) 0.3770(10) 0.043(5) Uiso 1 1 d
H5 H 0.6784(12) 0.8039(13) 0.4142(11) 0.041(5) Uiso 1 1 d
H6 H 0.5481(11) 1.0955(12) 0.4236(9) 0.029(4) Uiso 1 1 d
H7 H 0.4715(12) 0.9549(13) 0.4444(10) 0.042(5) Uiso 1 1 d
H8 H 0.3391(10) 0.8922(12) 0.3375(8) 0.022(4) Uiso 1 1 d
H9 H 0.4945(11) 1.1752(13) 0.3018(9) 0.032(4) Uiso 1 1 d
H10 H 0.4390(11) 1.2053(12) -0.0562(10) 0.030(4) Uiso 1 1 d
H11 H 0.3719(11) 1.0640(12) -0.0223(9) 0.029(4) Uiso 1 1 d
H12 H 0.0103(10) 0.9579(12) 0.2235(9) 0.022(4) Uiso 1 1 d
H13 H -0.0413(12) 1.0478(13) 0.3052(9) 0.035(4) Uiso 1 1 d
H14 H 0.2465(12) 1.1316(13) 0.2901(10) 0.037(5) Uiso 1 1 d
H15 H 0.0535(12) 1.1777(14) 0.3870(10) 0.045(5) Uiso 1 1 d
H16 H 0.2399(10) 0.8727(12) -0.0427(9) 0.025(4) Uiso 1 1 d
H17 H 0.1393(11) 0.8317(13) -0.1753(9) 0.035(4) Uiso 1 1 d
H18 H 0.1352(12) 0.7156(13) -0.2063(10) 0.038(5) Uiso 1 1 d
H19 H -0.0038(11) 0.6882(12) -0.1995(9) 0.029(4) Uiso 1 1 d
H20 H 0.0037(11) 0.5792(12) -0.0947(9) 0.029(4) Uiso 1 1 d
H21 H 0.0724(11) 0.5400(13) 0.0398(9) 0.031(4) Uiso 1 1 d
H22 H 0.1724(12) 0.5892(13) 0.1743(10) 0.037(5) Uiso 1 1 d
H23 H 0.1922(12) 0.7062(14) 0.1972(10) 0.041(5) Uiso 1 1 d
H24 H 0.3345(11) 0.6865(12) 0.1964(9) 0.030(4) Uiso 1 1 d
H25 H 0.3068(11) 0.5735(13) 0.1594(9) 0.032(4) Uiso 1 1 d
H26 H 0.1970(13) 1.2192(15) 0.3763(11) 0.051(5) Uiso 1 1 d
H27 H 0.6421(12) 1.2130(13) 0.1642(9) 0.033(4) Uiso 1 1 d
H28 H 0.5749(11) 1.2757(12) 0.0348(9) 0.029(4) Uiso 1 1 d
H29 H 0.5720(10) 1.0768(11) 0.2001(9) 0.023(4) Uiso 1 1 d
H30 H 0.3625(10) 1.1138(11) 0.1971(9) 0.024(4) Uiso 1 1 d
H31 H 0.0605(10) 0.8756(11) -0.0475(8) 0.018(4) Uiso 1 1 d
H32 H -0.0073(12) 0.8075(14) -0.1879(10) 0.040(5) Uiso 1 1 d
H33 H 0.2028(11) 0.5816(12) -0.1028(9) 0.026(4) Uiso 1 1 d
H34 H 0.2654(10) 0.5349(12) 0.0304(9) 0.025(4) Uiso 1 1 d
H1A H 0.1703(19) 0.434(2) 0.5357(17) 0.098(9) Uiso 1 1 d
H2A H 0.1541(19) 0.328(2) 0.5020(15) 0.098(9) Uiso 1 1 d
H3A H 0.072(2) 0.398(2) 0.4726(17) 0.116(11) Uiso 1 1 d
N1 N 0.33434(7) 0.95353(8) 0.07689(6) 0.0174(2) Uani 1 1 d
N2 N 0.40128(7) 0.83379(8) 0.17752(6) 0.0170(2) Uani 1 1 d
N3 N 0.24079(7) 0.88736(8) 0.14107(6) 0.0176(2) Uani 1 1 d
N4 N 0.09948(7) 0.91196(9) 0.14124(6) 0.0210(2) Uani 1 1 d
N1A N 0.18433(12) 0.44439(13) 0.37423(11) 0.0550(4) Uani 1 1 d

loop_
_atom_site_aniso_label
_atom_site_aniso_U_11
_atom_site_aniso_U_22
_atom_site_aniso_U_33
_atom_site_aniso_U_23
_atom_site_aniso_U_13
_atom_site_aniso_U_12
C1 0.0123(6) 0.0219(7) 0.0203(6) -0.0008(5) 0.0039(5) 0.0002(5)
C2 0.0173(6) 0.0186(6) 0.0177(6) -0.0041(5) 0.0070(5) -0.0005(5)
C3 0.0111(5) 0.0215(6) 0.0192(6) -0.0024(5) 0.0064(5) -0.0020(5)
C4 0.0114(6) 0.0245(7) 0.0229(6) -0.0046(5) 0.0071(5) -0.0028(5)
C5 0.0222(6) 0.0204(6) 0.0239(7) -0.0021(5) 0.0113(6) -0.0007(5)
C6 0.0152(6) 0.0192(6) 0.0195(6) -0.0044(5) 0.0074(5) -0.0003(5)
C7 0.0139(6) 0.0219(7) 0.0197(6) 0.0001(5) 0.0048(5) -0.0005(5)
C8 0.0179(6) 0.0191(6) 0.0196(6) 0.0002(5) 0.0068(5) -0.0006(5)
C9 0.0220(6) 0.0220(7) 0.0214(7) -0.0027(5) 0.0089(5) -0.0036(5)
C10 0.0168(6) 0.0266(7) 0.0235(7) -0.0015(5) 0.0112(5) -0.0046(5)
C11 0.0174(6) 0.0182(6) 0.0224(6) -0.0021(5) 0.0098(5) -0.0014(5)
C12 0.0139(6) 0.0187(6) 0.0173(6) 0.0001(5) 0.0058(5) 0.0001(5)
C13 0.0184(6) 0.0228(7) 0.0207(6) -0.0009(5) 0.0087(5) -0.0036(5)
C14 0.0153(6) 0.0239(7) 0.0244(7) -0.0019(5) 0.0045(5) 0.0019(5)
C15 0.0163(6) 0.0185(6) 0.0169(6) -0.0042(5) 0.0070(5) -0.0002(5)
C16 0.0276(7) 0.0211(7) 0.0301(7) 0.0000(6) 0.0145(6) -0.0057(6)
C17 0.0172(6) 0.0201(7) 0.0276(7) -0.0020(5) 0.0075(5) -0.0008(5)
C18 0.0198(6) 0.0231(7) 0.0197(6) 0.0016(5) 0.0075(5) 0.0047(5)
C19 0.0190(6) 0.0267(7) 0.0270(7) -0.0087(6) 0.0090(6) -0.0072(5)
C20 0.0187(6) 0.0293(7) 0.0192(6) -0.0028(5) 0.0095(5) -0.0053(5)
C21 0.0218(7) 0.0231(7) 0.0219(7) 0.0025(5) 0.0049(5) -0.0029(6)
C22 0.0152(6) 0.0277(7) 0.0230(7) -0.0032(5) 0.0026(5) 0.0009(5)
C23 0.0230(7) 0.0248(7) 0.0207(7) -0.0008(5) 0.0059(5) -0.0038(5)
C24 0.0204(6) 0.0256(7) 0.0220(7) -0.0020(5) 0.0070(5) -0.0044(5)
C25 0.0186(6) 0.0270(7) 0.0248(7) -0.0041(6) 0.0081(5) -0.0020(5)
C26 0.0233(7) 0.0225(7) 0.0353(8) -0.0085(6) 0.0158(6) -0.0065(6)
C27 0.0182(6) 0.0174(6) 0.0176(6) -0.0004(5) 0.0077(5) -0.0006(5)
C28 0.0205(7) 0.0298(7) 0.0226(7) -0.0013(6) 0.0072(6) -0.0009(6)
C29 0.0152(6) 0.0194(6) 0.0205(6) -0.0045(5) 0.0046(5) -0.0008(5)
C30 0.0221(7) 0.0240(7) 0.0261(7) 0.0059(6) 0.0103(6) 0.0049(6)
C31 0.0253(7) 0.0234(7) 0.0303(8) -0.0019(6) 0.0139(6) -0.0077(6)
C32 0.0271(7) 0.0336(8) 0.0197(7) -0.0040(6) 0.0047(6) -0.0035(6)
C33 0.0185(6) 0.0260(7) 0.0242(7) -0.0085(6) 0.0094(5) -0.0044(5)
C34 0.0214(7) 0.0346(8) 0.0271(7) -0.0137(6) 0.0059(6) -0.0066(6)
C35 0.0292(7) 0.0259(7) 0.0226(7) 0.0014(6) 0.0104(6) -0.0029(6)
C36 0.0239(7) 0.0266(7) 0.0275(7) -0.0030(6) 0.0062(6) -0.0091(6)
C37 0.0290(8) 0.0338(8) 0.0315(8) 0.0112(6) 0.0181(6) 0.0110(6)
C38 0.0256(7) 0.0273(8) 0.0225(7) -0.0007(6) 0.0026(6) 0.0006(6)
C39 0.0279(7) 0.0292(8) 0.0231(7) 0.0016(6) 0.0116(6) -0.0041(6)
C40 0.0304(8) 0.0327(8) 0.0197(7) -0.0008(6) 0.0069(6) -0.0077(6)
C41 0.0173(7) 0.0391(9) 0.0348(8) -0.0006(7) -0.0012(6) 0.0027(6)
C42 0.0163(7) 0.0361(8) 0.0380(9) -0.0057(7) 0.0096(6) -0.0011(6)
C43 0.0237(7) 0.0315(8) 0.0310(8) -0.0075(6) 0.0114(6) 0.0010(6)
C44 0.0388(9) 0.0414(9) 0.0296(8) -0.0012(7) 0.0186(7) 0.0129(7)
C45 0.0342(8) 0.0389(9) 0.0329(8) -0.0114(7) 0.0120(7) 0.0030(7)
C46 0.0273(8) 0.0390(9) 0.0240(7) 0.0021(6) 0.0024(6) 0.0016(7)
C1A 0.0256(8) 0.0336(9) 0.0530(11) -0.0108(8) 0.0038(8) 0.0012(7)
C2A 0.0347(10) 0.0489(12) 0.0637(14) -0.0043(10) 0.0150(10) -0.0084(9)
N1 0.0165(5) 0.0173(5) 0.0186(5) -0.0014(4) 0.0071(4) -0.0018(4)
N2 0.0142(5) 0.0187(5) 0.0167(5) -0.0033(4) 0.0046(4) 0.0000(4)
N3 0.0141(5) 0.0196(5) 0.0184(5) -0.0024(4) 0.0057(4) -0.0013(4)
N4 0.0159(5) 0.0252(6) 0.0205(6) -0.0024(4) 0.0059(4) -0.0006(4)
N1A 0.0447(9) 0.0584(11) 0.0543(10) -0.0128(8) 0.0114(8) 0.0017(8)

loop_
_atom_type_symbol
_atom_type_description
_atom_type_scat_dispersion_real
_atom_type_scat_dispersion_imag
_atom_type_scat_source
C C 0.0033 0.0016 'International Tables Vol C Tables 4.2.6.8 and 6.1.1.4'
H H 0.0000 0.0000 'International Tables Vol C Tables 4.2.6.8 and 6.1.1.4'
N N 0.0061 0.0033 'International Tables Vol C Tables 4.2.6.8 and 6.1.1.4'

loop_
_geom_angle_atom_site_label_1
_geom_angle_atom_site_label_2
_geom_angle_atom_site_label_3
_geom_angle
C17 C1 C3 116.92(12)
C17 C1 C21 117.44(12)
C3 C1 C21 124.12(12)
N1 C2 C11 121.23(12)
N1 C2 C15 109.70(11)
C11 C2 C15 129.00(11)
C13 C3 C1 119.64(12)
C13 C3 C12 118.51(11)
C1 C3 C12 121.44(11)
C14 C4 C10 120.60(12)
C14 C4 C7 120.11(12)
C10 C4 C7 119.12(12)
C6 C5 C26 119.94(13)
C6 C5 H30 120.6(9)
C26 C5 H30 119.5(9)
C5 C6 C9 119.45(12)
C5 C6 C27 123.26(12)
C9 C6 C27 116.93(11)
N4 C7 N3 111.63(11)
N4 C7 C4 121.80(11)
N3 C7 C4 126.21(11)
C27 C8 N4 110.06(11)
C27 C8 C18 129.33(12)
N4 C8 C18 120.40(11)
C32 C9 C6 120.54(13)
C32 C9 H8 121.1(9)
C6 C9 H8 118.3(9)
C31 C10 C4 117.25(12)
C31 C10 C39 120.81(13)
C4 C10 C39 120.73(12)
C23 C11 C24 119.14(12)
C23 C11 C2 121.52(12)
C24 C11 C2 119.30(11)
N1 C12 N2 107.59(10)
N1 C12 N3 108.18(10)
N2 C12 N3 110.30(10)
N1 C12 C3 109.74(10)
N2 C12 C3 108.51(10)
N3 C12 C3 112.41(10)
C3 C13 C20 121.49(13)
C3 C13 H16 119.1(9)
C20 C13 H16 118.9(9)
C22 C14 C4 120.56(13)
C22 C14 H31 117.9(8)
C4 C14 H31 120.4(8)
N2 C15 C29 120.05(12)
N2 C15 C2 109.55(11)
C29 C15 C2 130.40(11)
C36 C16 C35 119.84(13)
C36 C16 H28 121.9(9)
C35 C16 H28 118.2(9)
C33 C17 C1 121.97(13)
C33 C17 H34 118.9(9)
C1 C17 H34 117.8(9)
C43 C18 C30 118.29(13)
C43 C18 C8 123.08(12)
C30 C18 C8 118.63(12)
C31 C19 C22 121.02(13)
C31 C19 H20 119.8(9)
C22 C19 H20 118.6(9)
C33 C20 C13 117.35(12)
C33 C20 C40 120.88(12)
C13 C20 C40 120.47(13)
C1 C21 C39 111.71(11)
C1 C21 H24 110.9(9)
C39 C21 H24 108.9(9)
C1 C21 H25 107.6(9)
C39 C21 H25 107.9(9)
H24 C21 H25 109.8(13)
C19 C22 C14 117.27(13)
C19 C22 C38 121.33(13)
C14 C22 C38 119.60(13)
C36 C23 C11 120.23(13)
C36 C23 H29 119.9(9)
C11 C23 H29 119.8(9)
C35 C24 C11 120.17(13)
C35 C24 H11 120.4(10)
C11 C24 H11 119.4(10)
C42 C25 C29 120.18(14)
C42 C25 H2 118.9(9)
C29 C25 H2 120.9(9)
C34 C26 C5 120.04(14)
C34 C26 H9 119.4(10)
C5 C26 H9 120.5(10)
C8 C27 N3 106.07(11)
C8 C27 C6 126.84(11)
N3 C27 C6 126.08(11)
C46 C28 C29 120.37(14)
C46 C28 H1 118.9(10)
C29 C28 H1 120.7(10)
C28 C29 C25 118.97(12)
C28 C29 C15 118.05(12)
C25 C29 C15 122.89(12)
C37 C30 C18 120.62(14)
C37 C30 H12 119.8(9)
C18 C30 H12 119.6(9)
C19 C31 C10 120.85(13)
C19 C31 H21 119.7(9)
C10 C31 H21 118.6(9)
C34 C32 C9 119.64(14)
C34 C32 H7 120.4(10)
C9 C32 H7 119.9(10)
C17 C33 C20 120.01(12)
C17 C33 H33 120.3(9)
C20 C33 H33 119.1(9)
C32 C34 C26 120.38(13)
C32 C34 H6 119.0(10)
C26 C34 H6 120.5(10)
C24 C35 C16 120.27(13)
C24 C35 H10 120.3(9)
C16 C35 H10 119.5(9)
C23 C36 C16 120.32(13)
C23 C36 H27 120.5(10)
C16 C36 H27 119.2(10)
C44 C37 C30 120.68(14)
C44 C37 H13 121.8(10)
C30 C37 H13 117.5(10)
C22 C38 C40 112.25(11)
C22 C38 H19 109.1(9)
C40 C38 H19 109.5(9)
C22 C38 H32 111.1(10)
C40 C38 H32 107.4(10)
H19 C38 H32 107.4(13)
C10 C39 C21 111.91(11)
C10 C39 H22 110.7(9)
C21 C39 H22 108.8(10)
C10 C39 H23 111.1(10)
C21 C39 H23 108.5(10)
H22 C39 H23 105.6(13)
C20 C40 C38 112.52(11)
C20 C40 H17 108.8(9)
C38 C40 H17 108.7(9)
C20 C40 H18 109.7(10)
C38 C40 H18 107.9(10)
H17 C40 H18 109.2(13)
C42 C41 C46 119.95(13)
C42 C41 H4 120.0(11)
C46 C41 H4 120.1(11)
C41 C42 C25 120.36(14)
C41 C42 H3 121.5(10)
C25 C42 H3 118.1(10)
C45 C43 C18 120.52(14)
C45 C43 H14 119.2(10)
C18 C43 H14 120.3(10)
C37 C44 C45 119.19(14)
C37 C44 H15 120.5(11)
C45 C44 H15 120.3(11)
C44 C45 C43 120.67(15)
C44 C45 H26 120.7(11)
C43 C45 H26 118.6(11)
C41 C46 C28 120.15(15)
C41 C46 H5 120.9(10)
C28 C46 H5 118.9(10)
N1A C1A C2A 179.7(2)
C1A C2A H1A 113.6(17)
C1A C2A H2A 108.6(16)
H1A C2A H2A 106(2)
C1A C2A H3A 111.0(18)
H1A C2A H3A 113(2)
H2A C2A H3A 103(2)
C2 N1 C12 106.44(10)
C15 N2 C12 106.42(10)
C7 N3 C27 105.93(10)
C7 N3 C12 128.56(10)
C27 N3 C12 124.25(10)
C7 N4 C8 106.32(11)

loop_
_geom_bond_atom_site_label_1
_geom_bond_atom_site_label_2
_geom_bond_distance
C1 C17 1.3996(18)
C1 C3 1.4068(18)
C1 C21 1.5171(19)
C2 N1 1.2855(16)
C2 C11 1.4802(18)
C2 C15 1.5160(18)
C3 C13 1.3976(18)
C3 C12 1.5386(17)
C4 C14 1.3942(19)
C4 C10 1.4030(19)
C4 C7 1.4819(18)
C5 C6 1.3919(18)
C5 C26 1.3916(19)
C5 H30 0.968(16)
C6 C9 1.3936(19)
C6 C27 1.4838(17)
C7 N4 1.3123(17)
C7 N3 1.3867(16)
C8 C27 1.3693(18)
C8 N4 1.3867(17)
C8 C18 1.4787(18)
C9 C32 1.3879(19)
C9 H8 0.973(15)
C10 C31 1.3963(19)
C10 C39 1.5064(19)
C11 C23 1.3960(18)
C11 C24 1.3988(19)
C12 N1 1.4718(16)
C12 N2 1.4766(16)
C12 N3 1.4876(15)
C13 C20 1.3982(19)
C13 H16 0.963(16)
C14 C22 1.3968(19)
C14 H31 1.029(15)
C15 N2 1.2843(16)
C15 C29 1.4842(17)
C16 C36 1.384(2)
C16 C35 1.389(2)
C16 H28 0.972(17)
C17 C33 1.386(2)
C17 H34 1.018(16)
C18 C43 1.398(2)
C18 C30 1.3985(19)
C19 C31 1.386(2)
C19 C22 1.392(2)
C19 H20 0.974(16)
C20 C33 1.393(2)
C20 C40 1.5144(19)
C21 C39 1.589(2)
C21 H24 1.014(16)
C21 H25 1.011(17)
C22 C38 1.512(2)
C23 C36 1.390(2)
C23 H29 0.965(15)
C24 C35 1.388(2)
C24 H11 0.975(16)
C25 C42 1.390(2)
C25 C29 1.4009(18)
C25 H2 0.978(16)
C26 C34 1.387(2)
C26 H9 0.962(17)
C27 N3 1.4010(16)
C28 C46 1.388(2)
C28 C29 1.3993(19)
C28 H1 0.951(16)
C30 C37 1.389(2)
C30 H12 0.971(16)
C31 H21 0.997(17)
C32 C34 1.384(2)
C32 H7 0.995(18)
C33 H33 0.964(16)
C34 H6 0.957(16)
C35 H10 0.980(16)
C36 H27 0.971(17)
C37 C44 1.384(2)
C37 H13 0.982(17)
C38 C40 1.595(2)
C38 H19 1.019(16)
C38 H32 0.998(18)
C39 H22 1.021(18)
C39 H23 1.024(18)
C40 H17 1.019(18)
C40 H18 1.017(18)
C41 C42 1.384(2)
C41 C46 1.389(2)
C41 H4 0.963(18)
C42 H3 0.953(18)
C43 C45 1.392(2)
C43 H14 1.002(17)
C44 C45 1.384(2)
C44 H15 0.992(19)
C45 H26 1.00(2)
C46 H5 0.994(18)
C1A N1A 1.147(3)
C1A C2A 1.445(3)
C2A H1A 0.96(3)
C2A H2A 0.97(3)
C2A H3A 0.95(3)

loop_
_cod_related_entry_id
_cod_related_entry_database
_cod_related_entry_code
1 ChemSpider 30660158
